data_4073117
loop_
_publ_author_name
'Nakahashi, Akiko'
'Naka, Kensuke'
'Chujo, Yoshiki'

_publ_section_title
;
 1,4-Dihydro-1,4-diarsinine:&#x00A0; Facile Synthesis via Nonvolatile
 Arsenic Intermediates by Radical Reactions
;
_journal_issue 7
_journal_name_full Organometallics
_journal_page_first 1827
_journal_paper_doi 10.1021/om070080g
_journal_volume 26
_journal_year 2007
_chemical_formula_moiety 'C14 H18 As2 O8 '
_chemical_formula_sum 'C14 H18 As2 O8'
_chemical_formula_weight 464.13
_space_group_IT_number 19
_symmetry_cell_setting orthorhombic
_symmetry_Int_Tables_number 19
_symmetry_space_group_name_Hall 'P 2ac 2ab'
_symmetry_space_group_name_H-M 'P 21 21 21'
_cell_angle_alpha 90.0000
_cell_angle_beta 90.0000
_cell_angle_gamma 90.0000
_cell_formula_units_Z 4
_cell_length_a 8.7063(10)
_cell_length_b 11.4340(17)
_cell_length_c 18.230(3)
_cell_measurement_reflns_used 19882
_cell_measurement_temperature 133.1
_cell_measurement_theta_max 27.4
_cell_measurement_theta_min 3.2
_cell_volume 1814.8(5)
_computing_cell_refinement PROCESS-AUTO
_computing_data_collection PROCESS-AUTO
_computing_data_reduction CrystalStructure
_computing_publication_material 'CrystalStructure 3.7.0'
_computing_structure_refinement CRYSTALS
_computing_structure_solution SIR92
_diffrn_detector_area_resol_mean 10.00
_diffrn_measured_fraction_theta_full 0.983
_diffrn_measured_fraction_theta_max 0.983
_diffrn_measurement_device_type 'Rigaku RAXIS-RAPID'
_diffrn_measurement_method \w
_diffrn_radiation_type 'Mo K\a'
_diffrn_radiation_wavelength 0.71075
_diffrn_reflns_av_R_equivalents 0.062
_diffrn_reflns_limit_h_max 11
_diffrn_reflns_limit_h_min -10
_diffrn_reflns_limit_k_max 14
_diffrn_reflns_limit_k_min -14
_diffrn_reflns_limit_l_max 23
_diffrn_reflns_limit_l_min -23
_diffrn_reflns_number 16537
_diffrn_reflns_theta_full 27.46
_diffrn_reflns_theta_max 27.46
_exptl_absorpt_coefficient_mu 3.720
_exptl_absorpt_correction_T_max 0.328
_exptl_absorpt_correction_T_min 0.151
_exptl_absorpt_correction_type multi-scan
_exptl_absorpt_process_details
;
    Higashi, T. (1995). Program for Absorption Correction.
    Rigaku Corporation, Tokyo, Japan.
;
_exptl_crystal_colour colorless
_exptl_crystal_density_diffrn 1.699
_exptl_crystal_density_method 'not measured'
_exptl_crystal_description block
_exptl_crystal_F_000 928.00
_exptl_crystal_size_max 0.50
_exptl_crystal_size_mid 0.40
_exptl_crystal_size_min 0.30
_refine_diff_density_max 1.22
_refine_diff_density_min -0.45
_refine_ls_extinction_method none
_refine_ls_goodness_of_fit_ref 1.008
_refine_ls_hydrogen_treatment refall
_refine_ls_number_parameters 235
_refine_ls_number_reflns 3054
_refine_ls_R_factor_gt 0.0376
_refine_ls_shift/su_max 0.0000
_refine_ls_structure_factor_coef Fsqd
_refine_ls_weighting_details 'w = 1/[0.0009Fo^2^ + 0.6700\s(Fo^2^) + 0.1000]/(4Fo^2^)'
_refine_ls_weighting_scheme calc
_refine_ls_wR_factor_ref 0.0906
_reflns_number_gt 3033
_reflns_number_total 4052
_reflns_threshold_expression F^2^>2.0\s(F^2^)
_cod_data_source_file om070080gsi20070126_101354.cif
_cod_data_source_block '_AsMe-COOMe2______________'
_cod_original_formula_sum 'C14 H18 As2 O8 '
_cod_database_code 4073117

loop_
_symmetry_equiv_pos_site_id
_symmetry_equiv_pos_as_xyz
1 +X,+Y,+Z
2 1/2+X,1/2-Y,-Z
3 -X,1/2+Y,1/2-Z
4 1/2-X,-Y,1/2+Z

loop_
_atom_site_label
_atom_site_type_symbol
_atom_site_fract_x
_atom_site_fract_y
_atom_site_fract_z
_atom_site_U_iso_or_equiv
_atom_site_adp_type
_atom_site_occupancy
_atom_site_symmetry_multiplicity
_atom_site_calc_flag
_atom_site_refinement_flags
As(1) As 0.56184(6) 0.22550(5) 0.43550(3) 0.04196(14) Uani 1.00 1 d .
As(2) As 0.39121(6) 0.15289(5) 0.27401(3) 0.04648(16) Uani 1.00 1 d .
O(3) O 0.4971(4) -0.0761(3) 0.4947(2) 0.0528(12) Uani 1.00 1 d .
O(4) O 0.4859(5) 0.5324(3) 0.3920(2) 0.0566(12) Uani 1.00 1 d .
O(5) O 0.3006(5) 0.3855(4) 0.2061(2) 0.0581(13) Uani 1.00 1 d .
O(6) O 0.3169(6) 0.4668(4) 0.4741(2) 0.0744(17) Uani 1.00 1 d .
O(7) O 0.1857(5) 0.4672(5) 0.3027(2) 0.0781(17) Uani 1.00 1 d .
O(8) O 0.1936(6) -0.0967(4) 0.3998(2) 0.0794(17) Uani 1.00 1 d .
O(9) O 0.3230(5) 0.0426(4) 0.5462(2) 0.0717(16) Uani 1.00 1 d .
O(10) O 0.3018(5) -0.0996(4) 0.2888(2) 0.0637(14) Uani 1.00 1 d .
C(11) C 0.3629(5) 0.0579(4) 0.3633(2) 0.0416(15) Uani 1.00 1 d .
C(12) C 0.2779(6) -0.0539(5) 0.3545(3) 0.0448(16) Uani 1.00 1 d .
C(13) C 0.4194(5) 0.3350(4) 0.3855(2) 0.0426(14) Uani 1.00 1 d .
C(14) C 0.3586(5) 0.3060(4) 0.3203(2) 0.0398(14) Uani 1.00 1 d .
C(15) C 0.3990(6) 0.4519(5) 0.4221(2) 0.0461(16) Uani 1.00 1 d .
C(16) C 0.4241(5) 0.0891(4) 0.4276(2) 0.0413(14) Uani 1.00 1 d .
C(17) C 0.4059(6) 0.0169(5) 0.4963(3) 0.0471(16) Uani 1.00 1 d .
C(18) C 0.2713(6) 0.3962(5) 0.2771(3) 0.0479(16) Uani 1.00 1 d .
C(19) C 0.5020(9) -0.1420(6) 0.5624(3) 0.071(2) Uani 1.00 1 d .
C(20) C 0.5328(7) 0.2699(6) 0.5377(3) 0.0564(18) Uani 1.00 1 d .
C(21) C 0.2130(8) -0.2025(6) 0.2683(5) 0.082(2) Uani 1.00 1 d .
C(22) C 0.1830(10) 0.1335(6) 0.2349(5) 0.097(3) Uani 1.00 1 d .
C(23) C 0.4862(10) 0.6463(6) 0.4277(4) 0.082(2) Uani 1.00 1 d .
C(24) C 0.2185(8) 0.4622(6) 0.1564(3) 0.069(2) Uani 1.00 1 d .
H(1) H 0.5472 0.6994 0.4002 0.098 Uiso 1.00 1 c R
H(3) H 0.3841 0.6751 0.4309 0.098 Uiso 1.00 1 c R
H(4) H 0.2635 0.4586 0.1090 0.082 Uiso 1.00 1 c R
H(5) H 0.1140 0.4386 0.1536 0.082 Uiso 1.00 1 c R
H(6) H 0.2241 0.5400 0.1744 0.082 Uiso 1.00 1 c R
H(7) H 0.5905 -0.1905 0.5628 0.086 Uiso 1.00 1 c R
H(8) H 0.5052 -0.0905 0.6033 0.086 Uiso 1.00 1 c R
H(10) H 0.4124 -0.1892 0.5653 0.085 Uiso 1.00 1 c R
H(11) H 0.6040 0.3295 0.5504 0.068 Uiso 1.00 1 c R
H(12) H 0.5495 0.2034 0.5678 0.068 Uiso 1.00 1 c R
H(13) H 0.4311 0.2979 0.5448 0.068 Uiso 1.00 1 c R
H(14) H 0.2666 -0.2712 0.2827 0.099 Uiso 1.00 1 c R
H(15) H 0.1997 -0.2026 0.2166 0.099 Uiso 1.00 1 c R
H(16) H 0.1154 -0.2008 0.2916 0.099 Uiso 1.00 1 c R
H(17) H 0.1799 0.0664 0.2041 0.116 Uiso 1.00 1 c R
H(18) H 0.1554 0.2007 0.2072 0.116 Uiso 1.00 1 c R
H(19) H 0.1129 0.1238 0.2743 0.116 Uiso 1.00 1 c R
H(20) H 0.5278 0.6384 0.4756 0.098 Uiso 1.00 1 c R

loop_
_atom_site_aniso_label
_atom_site_aniso_U_11
_atom_site_aniso_U_22
_atom_site_aniso_U_33
_atom_site_aniso_U_12
_atom_site_aniso_U_13
_atom_site_aniso_U_23
As(1) 0.0384(2) 0.0438(2) 0.0436(3) -0.0008(2) -0.0014(2) 0.0007(2)
As(2) 0.0597(3) 0.0446(3) 0.0352(2) -0.0040(2) 0.0019(2) -0.0012(2)
O(3) 0.067(2) 0.051(2) 0.040(2) 0.010(2) -0.0015(18) 0.008(2)
O(4) 0.078(2) 0.041(2) 0.051(2) -0.010(2) 0.004(2) -0.0061(19)
O(5) 0.073(2) 0.064(2) 0.038(2) 0.009(2) 0.0030(18) 0.0150(19)
O(6) 0.094(3) 0.068(3) 0.061(3) 0.007(2) 0.023(2) -0.008(2)
O(7) 0.084(3) 0.087(3) 0.063(3) 0.045(3) -0.003(2) 0.004(2)
O(8) 0.088(3) 0.079(3) 0.071(3) -0.043(2) 0.016(2) -0.001(2)
O(9) 0.079(3) 0.076(3) 0.060(3) 0.012(2) 0.022(2) 0.013(2)
O(10) 0.068(2) 0.053(2) 0.070(3) -0.015(2) 0.014(2) -0.018(2)
C(11) 0.041(2) 0.041(3) 0.043(3) -0.007(2) 0.005(2) -0.001(2)
C(12) 0.041(2) 0.039(3) 0.055(3) -0.004(2) -0.001(2) 0.004(2)
C(13) 0.046(2) 0.043(3) 0.039(2) -0.001(2) 0.005(2) 0.003(2)
C(14) 0.041(2) 0.037(3) 0.041(2) 0.001(2) 0.002(2) 0.008(2)
C(15) 0.051(3) 0.050(3) 0.037(2) 0.003(2) -0.003(2) 0.001(2)
C(16) 0.042(2) 0.037(2) 0.045(2) 0.002(2) 0.006(2) 0.000(2)
C(17) 0.047(3) 0.053(3) 0.040(3) -0.001(2) -0.001(2) 0.002(2)
C(18) 0.052(3) 0.046(3) 0.046(3) 0.000(2) -0.004(2) 0.005(2)
C(19) 0.105(5) 0.062(4) 0.047(3) 0.004(3) -0.016(3) 0.013(3)
C(20) 0.062(3) 0.059(4) 0.048(3) 0.003(3) -0.010(2) -0.003(3)
C(21) 0.081(4) 0.058(4) 0.108(6) -0.018(3) 0.009(4) -0.037(4)
C(22) 0.120(6) 0.069(5) 0.101(6) -0.021(4) -0.070(5) 0.013(4)
C(23) 0.113(5) 0.050(4) 0.083(5) -0.009(4) 0.001(4) -0.013(4)
C(24) 0.069(4) 0.076(5) 0.061(4) -0.004(3) -0.011(3) 0.025(3)

loop_
_atom_type_symbol
_atom_type_description
_atom_type_scat_dispersion_real
_atom_type_scat_dispersion_imag
_atom_type_scat_source
C C 0.003 0.002
;
International Tables for Crystallography
(1992, Vol. C, Tables 4.2.6.8 and 6.1.1.4)
;
H H 0.000 0.000
;
International Tables for Crystallography
(1992, Vol. C, Table 6.1.1.4)
;
As As 0.050 2.006
;
International Tables for Crystallography
(1992, Vol. C, Tables 4.2.6.8 and 6.1.1.4)
;
O O 0.011 0.006
;
International Tables for Crystallography
(1992, Vol. C, Tables 4.2.6.8 and 6.1.1.4)
;

loop_
_geom_angle_atom_site_label_1
_geom_angle_atom_site_label_2
_geom_angle_atom_site_label_3
_geom_angle
C(13) As(1) C(16) 94.9(2)
C(13) As(1) C(20) 101.2(2)
C(16) As(1) C(20) 101.4(2)
C(11) As(2) C(14) 96.8(2)
C(11) As(2) C(22) 97.0(2)
C(14) As(2) C(22) 97.1(2)
C(17) O(3) C(19) 114.6(4)
C(15) O(4) C(23) 116.1(5)
C(18) O(5) C(24) 117.4(5)
C(12) O(10) C(21) 117.9(5)
As(2) C(11) C(12) 116.6(3)
As(2) C(11) C(16) 121.8(4)
C(12) C(11) C(16) 121.5(5)
O(8) C(12) O(10) 123.7(5)
O(8) C(12) C(11) 125.3(5)
O(10) C(12) C(11) 111.0(4)
As(1) C(13) C(14) 119.9(4)
As(1) C(13) C(15) 115.5(3)
C(14) C(13) C(15) 124.5(4)
As(2) C(14) C(13) 122.9(4)
As(2) C(14) C(18) 117.4(3)
C(13) C(14) C(18) 119.6(4)
O(4) C(15) O(6) 125.1(5)
O(4) C(15) C(13) 111.6(4)
O(6) C(15) C(13) 123.2(5)
As(1) C(16) C(11) 121.1(4)
As(1) C(16) C(17) 115.9(3)
C(11) C(16) C(17) 122.7(4)
O(3) C(17) O(9) 125.0(5)
O(3) C(17) C(16) 111.0(4)
O(9) C(17) C(16) 124.0(5)
O(5) C(18) O(7) 124.2(5)
O(5) C(18) C(14) 110.5(4)
O(7) C(18) C(14) 125.2(5)
O(3) C(19) H(7) 109.5
O(3) C(19) H(8) 110.4
O(3) C(19) H(10) 108.5
H(7) C(19) H(8) 109.5
H(7) C(19) H(10) 109.5
H(8) C(19) H(10) 109.5
As(1) C(20) H(11) 109.6
As(1) C(20) H(12) 108.9
As(1) C(20) H(13) 109.8
H(11) C(20) H(12) 109.5
H(11) C(20) H(13) 109.5
H(12) C(20) H(13) 109.5
O(10) C(21) H(14) 109.7
O(10) C(21) H(15) 108.6
O(10) C(21) H(16) 110.1
H(14) C(21) H(15) 109.5
H(14) C(21) H(16) 109.5
H(15) C(21) H(16) 109.5
As(2) C(22) H(17) 109.4
As(2) C(22) H(18) 109.6
As(2) C(22) H(19) 109.4
H(17) C(22) H(18) 109.5
H(17) C(22) H(19) 109.5
H(18) C(22) H(19) 109.5
O(4) C(23) H(1) 109.7
O(4) C(23) H(3) 109.7
O(4) C(23) H(20) 109.1
H(1) C(23) H(3) 109.5
H(1) C(23) H(20) 109.5
H(3) C(23) H(20) 109.5
O(5) C(24) H(4) 109.8
O(5) C(24) H(5) 109.6
O(5) C(24) H(6) 109.0
H(4) C(24) H(5) 109.5
H(4) C(24) H(6) 109.5
H(5) C(24) H(6) 109.5

loop_
_geom_bond_atom_site_label_1
_geom_bond_atom_site_label_2
_geom_bond_distance
As(1) C(13) 1.984(5)
As(1) C(16) 1.973(5)
As(1) C(20) 1.947(5)
As(2) C(11) 1.972(5)
As(2) C(14) 1.964(5)
As(2) C(22) 1.960(8)
O(3) C(17) 1.328(7)
O(3) C(19) 1.447(7)
O(4) C(15) 1.313(7)
O(4) C(23) 1.456(8)
O(5) C(18) 1.326(7)
O(5) C(24) 1.449(8)
O(6) C(15) 1.199(7)
O(7) C(18) 1.196(8)
O(8) C(12) 1.207(7)
O(9) C(17) 1.199(7)
O(10) C(12) 1.323(7)
O(10) C(21) 1.457(8)
C(11) C(12) 1.486(7)
C(11) C(16) 1.337(7)
C(13) C(14) 1.342(7)
C(13) C(15) 1.505(7)
C(14) C(18) 1.503(8)
C(16) C(17) 1.507(7)
C(19) H(7) 0.950
C(19) H(8) 0.950
C(19) H(10) 0.950
C(20) H(11) 0.950
C(20) H(12) 0.950
C(20) H(13) 0.950
C(21) H(14) 0.950
C(21) H(15) 0.950
C(21) H(16) 0.950
C(22) H(17) 0.950
C(22) H(18) 0.950
C(22) H(19) 0.950
C(23) H(1) 0.950
C(23) H(3) 0.950
C(23) H(20) 0.950
C(24) H(4) 0.950
C(24) H(5) 0.950
C(24) H(6) 0.950

loop_
_geom_contact_atom_site_label_1
_geom_contact_atom_site_label_2
_geom_contact_distance
_geom_contact_site_symmetry_2
As(1) As(2) 3.4005(7) .
As(1) O(6) 3.557(5) .
As(1) O(6) 3.533(5) 55602
As(1) O(9) 3.574(5) .
As(1) O(9) 3.508(5) 55602
As(1) C(11) 2.899(5) .
As(1) C(14) 2.897(5) .
As(1) C(15) 2.961(5) .
As(1) C(17) 2.960(5) .
As(2) As(1) 3.4005(7) .
As(2) O(4) 3.492(4) 64503
As(2) O(5) 3.038(4) .
As(2) O(10) 3.002(4) .
As(2) C(12) 2.953(5) .
As(2) C(13) 2.919(5) .
As(2) C(16) 2.908(5) .
As(2) C(18) 2.971(6) .
O(3) O(6) 3.105(6) 55602
O(3) O(8) 3.167(6) .
O(3) O(9) 2.242(6) .
O(3) C(11) 3.075(6) .
O(3) C(12) 3.199(7) .
O(3) C(16) 2.338(6) .
O(3) C(23) 3.402(8) 54501
O(4) As(2) 3.492(4) 65503
O(4) O(6) 2.230(6) .
O(4) O(7) 3.168(6) .
O(4) O(9) 3.259(6) 55602
O(4) C(13) 2.333(6) .
O(4) C(14) 3.104(6) .
O(4) C(18) 3.209(7) .
O(5) As(2) 3.038(4) .
O(5) O(7) 2.231(6) .
O(5) O(10) 3.467(6) 65503
O(5) C(13) 3.478(6) .
O(5) C(14) 2.327(6) .
O(5) C(22) 3.103(9) .
O(6) As(1) 3.557(5) .
O(6) As(1) 3.533(5) 45602
O(6) O(3) 3.105(6) 45602
O(6) O(4) 2.230(6) .
O(6) O(7) 3.328(7) .
O(6) C(13) 2.383(7) .
O(6) C(14) 3.373(7) .
O(6) C(19) 3.460(9) 45602
O(6) C(20) 3.153(8) .
O(6) C(23) 2.665(9) .
O(6) C(24) 3.435(8) 56504
O(7) O(4) 3.168(6) .
O(7) O(5) 2.231(6) .
O(7) O(6) 3.328(7) .
O(7) C(13) 2.950(7) .
O(7) C(14) 2.401(7) .
O(7) C(15) 2.867(7) .
O(7) C(19) 3.550(8) 45602
O(7) C(24) 2.683(8) .
O(8) O(3) 3.167(6) .
O(8) O(9) 3.307(7) .
O(8) O(10) 2.231(7) .
O(8) C(11) 2.396(7) .
O(8) C(16) 2.966(7) .
O(8) C(17) 2.863(7) .
O(8) C(19) 3.491(9) 44602
O(8) C(21) 2.690(10) .
O(9) As(1) 3.574(5) .
O(9) As(1) 3.508(5) 45602
O(9) O(3) 2.242(6) .
O(9) O(4) 3.259(6) 45602
O(9) O(8) 3.307(7) .
O(9) C(11) 3.358(7) .
O(9) C(16) 2.394(7) .
O(9) C(19) 2.640(9) .
O(9) C(20) 3.180(8) .
O(10) As(2) 3.002(4) .
O(10) O(5) 3.467(6) 64503
O(10) O(8) 2.231(7) .
O(10) C(11) 2.317(7) .
O(10) C(16) 3.492(7) .
O(10) C(22) 3.023(9) .
C(11) As(1) 2.899(5) .
C(11) O(3) 3.075(6) .
C(11) O(8) 2.396(7) .
C(11) O(9) 3.358(7) .
C(11) O(10) 2.317(7) .
C(11) C(13) 3.231(7) .
C(11) C(14) 2.943(7) .
C(11) C(17) 2.497(7) .
C(11) C(22) 2.946(10) .
C(12) As(2) 2.953(5) .
C(12) O(3) 3.199(7) .
C(12) C(16) 2.464(7) .
C(12) C(17) 2.928(8) .
C(12) C(21) 2.382(10) .
C(12) C(22) 3.168(10) .
C(13) As(2) 2.919(5) .
C(13) O(4) 2.333(6) .
C(13) O(5) 3.478(6) .
C(13) O(6) 2.383(7) .
C(13) O(7) 2.950(7) .
C(13) C(11) 3.231(7) .
C(13) C(16) 2.915(7) .
C(13) C(18) 2.460(8) .
C(13) C(20) 3.038(7) .
C(14) As(1) 2.897(5) .
C(14) O(4) 3.104(6) .
C(14) O(5) 2.327(6) .
C(14) O(6) 3.373(7) .
C(14) O(7) 2.401(7) .
C(14) C(11) 2.943(7) .
C(14) C(15) 2.521(7) .
C(14) C(16) 3.210(7) .
C(14) C(22) 2.941(9) .
C(15) As(1) 2.961(5) .
C(15) O(7) 2.867(7) .
C(15) C(14) 2.521(7) .
C(15) C(18) 2.937(8) .
C(15) C(20) 3.182(8) .
C(15) C(23) 2.351(9) .
C(16) As(2) 2.908(5) .
C(16) O(3) 2.338(6) .
C(16) O(8) 2.966(7) .
C(16) O(9) 2.394(7) .
C(16) O(10) 3.492(7) .
C(16) C(12) 2.464(7) .
C(16) C(13) 2.915(7) .
C(16) C(14) 3.210(7) .
C(16) C(20) 3.032(8) .
C(17) As(1) 2.960(5) .
C(17) O(8) 2.863(7) .
C(17) C(11) 2.497(7) .
C(17) C(12) 2.928(8) .
C(17) C(19) 2.335(9) .
C(17) C(20) 3.188(9) .
C(18) As(2) 2.971(6) .
C(18) O(4) 3.209(7) .
C(18) C(13) 2.460(8) .
C(18) C(15) 2.937(8) .
C(18) C(22) 3.194(10) .
C(18) C(24) 2.372(9) .
C(19) O(6) 3.460(9) 55602
C(19) O(7) 3.550(8) 55602
C(19) O(8) 3.491(9) 54602
C(19) O(9) 2.640(9) .
C(19) C(17) 2.335(9) .
C(19) C(22) 3.533(11) 55504
C(19) C(23) 3.452(10) 54501
C(20) O(6) 3.153(8) .
C(20) O(9) 3.180(8) .
C(20) C(13) 3.038(7) .
C(20) C(15) 3.182(8) .
C(20) C(16) 3.032(8) .
C(20) C(17) 3.188(9) .
C(21) O(8) 2.690(10) .
C(21) C(12) 2.382(10) .
C(22) O(5) 3.103(9) .
C(22) O(10) 3.023(9) .
C(22) C(11) 2.946(10) .
C(22) C(12) 3.168(10) .
C(22) C(14) 2.941(9) .
C(22) C(18) 3.194(10) .
C(22) C(19) 3.533(11) 55404
C(23) O(3) 3.402(8) 56501
C(23) O(6) 2.665(9) .
C(23) C(15) 2.351(9) .
C(23) C(19) 3.452(10) 56501
C(24) O(6) 3.435(8) 56404
C(24) O(7) 2.683(8) .
C(24) C(18) 2.372(9) .
As(1) H(4) 3.505 64503
As(1) H(6) 3.462 64503
As(1) H(11) 2.437 .
As(1) H(12) 2.428 .
As(1) H(13) 2.439 .
As(1) H(13) 3.246 55602
As(1) H(15) 3.560 65503
As(2) H(1) 3.264 64503
As(2) H(14) 3.271 65503
As(2) H(17) 2.446 .
As(2) H(18) 2.449 .
As(2) H(19) 2.446 .
O(3) H(1) 3.122 54501
O(3) H(3) 3.226 54501
O(3) H(4) 2.842 64503
O(3) H(7) 1.978 .
O(3) H(8) 1.988 .
O(3) H(10) 1.967 .
O(3) H(12) 3.493 .
O(3) H(20) 3.294 54501
O(4) H(1) 1.988 .
O(4) H(3) 1.988 .
O(4) H(14) 3.558 56501
O(4) H(17) 3.418 65503
O(4) H(20) 1.982 .
O(5) H(1) 3.167 64503
O(5) H(4) 1.984 .
O(5) H(5) 1.982 .
O(5) H(6) 1.974 .
O(5) H(18) 2.462 .
O(6) H(1) 3.593 .
O(6) H(3) 2.577 .
O(6) H(4) 2.695 56504
O(6) H(5) 3.497 56504
O(6) H(7) 3.299 45602
O(6) H(8) 3.371 45602
O(6) H(11) 3.263 .
O(6) H(12) 3.129 45602
O(6) H(13) 2.525 .
O(6) H(20) 2.687 .
O(7) H(4) 3.597 .
O(7) H(5) 2.808 .
O(7) H(6) 2.505 .
O(7) H(8) 2.720 45602
O(7) H(12) 3.283 45602
O(7) H(14) 3.095 56501
O(7) H(17) 3.382 55503
O(7) H(18) 3.518 .
O(7) H(19) 3.455 55503
O(8) H(3) 3.142 54501
O(8) H(5) 2.878 54503
O(8) H(7) 2.681 44602
O(8) H(10) 3.520 44602
O(8) H(11) 3.281 45602
O(8) H(14) 2.990 .
O(8) H(15) 3.552 .
O(8) H(16) 2.402 .
O(8) H(19) 3.476 .
O(8) H(20) 2.734 45602
O(9) H(7) 3.553 .
O(9) H(8) 2.432 .
O(9) H(10) 2.785 .
O(9) H(11) 2.979 45602
O(9) H(12) 2.724 .
O(9) H(13) 3.067 .
O(9) H(17) 3.137 55504
O(9) H(20) 3.324 45602
O(10) H(14) 1.989 .
O(10) H(15) 1.977 .
O(10) H(16) 1.993 .
O(10) H(17) 2.667 .
O(10) H(19) 3.049 .
C(11) H(4) 3.482 64503
C(11) H(11) 3.035 45602
C(11) H(17) 3.312 .
C(11) H(19) 2.817 .
C(12) H(3) 3.519 54501
C(12) H(5) 3.416 54503
C(12) H(11) 3.447 45602
C(12) H(14) 2.810 .
C(12) H(15) 3.110 .
C(12) H(16) 2.477 .
C(12) H(17) 3.184 .
C(12) H(19) 2.886 .
C(13) H(11) 3.410 .
C(13) H(11) 3.528 45602
C(13) H(12) 3.360 45602
C(13) H(13) 2.937 .
C(14) H(11) 3.588 45602
C(14) H(12) 3.379 45602
C(14) H(18) 2.971 .
C(14) H(19) 3.102 .
C(15) H(1) 3.136 .
C(15) H(3) 2.561 .
C(15) H(11) 3.258 .
C(15) H(12) 3.527 45602
C(15) H(13) 2.860 .
C(15) H(20) 2.599 .
C(16) H(4) 3.173 64503
C(16) H(11) 2.965 45602
C(16) H(12) 3.071 .
C(16) H(13) 3.204 .
C(17) H(4) 3.522 64503
C(17) H(7) 3.111 .
C(17) H(8) 2.463 .
C(17) H(10) 2.672 .
C(17) H(11) 3.274 45602
C(17) H(12) 2.795 .
C(17) H(13) 3.340 .
C(18) H(4) 3.149 .
C(18) H(5) 2.681 .
C(18) H(6) 2.526 .
C(18) H(18) 2.763 .
C(18) H(19) 3.407 .
C(19) H(1) 3.493 54501
C(19) H(3) 3.344 54501
C(19) H(3) 3.350 55602
C(19) H(16) 3.360 54602
C(19) H(17) 3.151 55504
C(19) H(18) 3.049 55504
C(19) H(20) 2.977 54501
C(21) H(3) 3.599 54501
C(21) H(5) 3.569 54503
C(21) H(6) 3.407 54501
C(21) H(7) 3.481 44602
C(21) H(17) 3.303 .
C(21) H(18) 3.422 54503
C(21) H(19) 3.550 54503
C(22) H(1) 3.485 64503
C(22) H(8) 2.946 55404
C(22) H(10) 3.264 55404
C(22) H(16) 3.252 55503
C(23) H(7) 3.221 56501
C(23) H(7) 3.486 45602
C(23) H(10) 3.200 56501
C(23) H(14) 3.396 56501
C(24) H(16) 3.581 55503
C(24) H(18) 3.177 .
H(1) As(2) 3.264 65503
H(1) O(3) 3.122 56501
H(1) O(4) 1.988 .
H(1) O(5) 3.167 65503
H(1) O(6) 3.593 .
H(1) C(15) 3.136 .
H(1) C(19) 3.493 56501
H(1) C(22) 3.485 65503
H(1) H(3) 1.551 .
H(1) H(4) 3.396 65503
H(1) H(7) 3.243 56501
H(1) H(10) 3.473 56501
H(1) H(10) 3.244 55602
H(1) H(14) 3.266 56501
H(1) H(17) 3.401 65503
H(1) H(18) 3.246 65503
H(1) H(20) 1.551 .
H(3) O(3) 3.226 56501
H(3) O(4) 1.988 .
H(3) O(6) 2.577 .
H(3) O(8) 3.142 56501
H(3) C(12) 3.519 56501
H(3) C(15) 2.561 .
H(3) C(19) 3.344 56501
H(3) C(19) 3.350 45602
H(3) C(21) 3.599 56501
H(3) H(1) 1.551 .
H(3) H(7) 3.372 56501
H(3) H(7) 2.564 45602
H(3) H(8) 3.494 45602
H(3) H(10) 2.910 56501
H(3) H(14) 2.953 56501
H(3) H(20) 1.551 .
H(4) As(1) 3.505 65503
H(4) O(3) 2.842 65503
H(4) O(5) 1.984 .
H(4) O(6) 2.695 56404
H(4) O(7) 3.597 .
H(4) C(11) 3.482 65503
H(4) C(16) 3.173 65503
H(4) C(17) 3.522 65503
H(4) C(18) 3.149 .
H(4) H(1) 3.396 64503
H(4) H(5) 1.551 .
H(4) H(6) 1.551 .
H(4) H(10) 3.531 55404
H(4) H(13) 3.463 56404
H(4) H(18) 3.576 .
H(5) O(5) 1.982 .
H(5) O(6) 3.497 56404
H(5) O(7) 2.808 .
H(5) O(8) 2.878 55503
H(5) C(12) 3.416 55503
H(5) C(18) 2.681 .
H(5) C(21) 3.569 55503
H(5) H(4) 1.551 .
H(5) H(6) 1.551 .
H(5) H(10) 3.283 55404
H(5) H(16) 2.744 55503
H(5) H(18) 2.913 .
H(5) H(19) 3.180 55503
H(5) H(20) 3.581 56404
H(6) As(1) 3.462 65503
H(6) O(5) 1.974 .
H(6) O(7) 2.505 .
H(6) C(18) 2.526 .
H(6) C(21) 3.407 56501
H(6) H(4) 1.551 .
H(6) H(5) 1.551 .
H(6) H(13) 3.293 56404
H(6) H(14) 2.948 56501
H(6) H(15) 3.050 56501
H(6) H(19) 3.225 55503
H(7) O(3) 1.978 .
H(7) O(6) 3.299 55602
H(7) O(8) 2.681 54602
H(7) O(9) 3.553 .
H(7) C(17) 3.111 .
H(7) C(21) 3.481 54602
H(7) C(23) 3.221 54501
H(7) C(23) 3.486 55602
H(7) H(1) 3.243 54501
H(7) H(3) 3.372 54501
H(7) H(3) 2.564 55602
H(7) H(8) 1.551 .
H(7) H(10) 1.551 .
H(7) H(14) 3.237 54602
H(7) H(16) 2.940 54602
H(7) H(18) 3.396 55504
H(7) H(20) 2.579 54501
H(8) O(3) 1.988 .
H(8) O(6) 3.371 55602
H(8) O(7) 2.720 55602
H(8) O(9) 2.432 .
H(8) C(17) 2.463 .
H(8) C(22) 2.946 55504
H(8) H(3) 3.494 55602
H(8) H(7) 1.551 .
H(8) H(10) 1.551 .
H(8) H(12) 3.444 .
H(8) H(14) 3.463 54602
H(8) H(16) 3.208 54602
H(8) H(17) 2.460 55504
H(8) H(18) 2.670 55504
H(8) H(19) 3.304 55504
H(10) O(3) 1.967 .
H(10) O(8) 3.520 54602
H(10) O(9) 2.785 .
H(10) C(17) 2.672 .
H(10) C(22) 3.264 55504
H(10) C(23) 3.200 54501
H(10) H(1) 3.473 54501
H(10) H(1) 3.244 45602
H(10) H(3) 2.910 54501
H(10) H(4) 3.531 55504
H(10) H(5) 3.283 55504
H(10) H(7) 1.551 .
H(10) H(8) 1.551 .
H(10) H(16) 3.394 54602
H(10) H(17) 3.004 55504
H(10) H(18) 2.658 55504
H(10) H(20) 2.751 54501
H(10) H(20) 3.480 45602
H(11) As(1) 2.437 .
H(11) O(6) 3.263 .
H(11) O(8) 3.281 55602
H(11) O(9) 2.979 55602
H(11) C(11) 3.035 55602
H(11) C(12) 3.447 55602
H(11) C(13) 3.410 .
H(11) C(13) 3.528 55602
H(11) C(14) 3.588 55602
H(11) C(15) 3.258 .
H(11) C(16) 2.965 55602
H(11) C(17) 3.274 55602
H(11) H(12) 1.551 .
H(11) H(13) 1.551 .
H(11) H(19) 3.241 55602
H(12) As(1) 2.428 .
H(12) O(3) 3.493 .
H(12) O(6) 3.129 55602
H(12) O(7) 3.283 55602
H(12) O(9) 2.724 .
H(12) C(13) 3.360 55602
H(12) C(14) 3.379 55602
H(12) C(15) 3.527 55602
H(12) C(16) 3.071 .
H(12) C(17) 2.795 .
H(12) H(8) 3.444 .
H(12) H(11) 1.551 .
H(12) H(13) 1.551 .
H(12) H(15) 3.473 55504
H(12) H(19) 3.535 55602
H(13) As(1) 2.439 .
H(13) As(1) 3.246 45602
H(13) O(6) 2.525 .
H(13) O(9) 3.067 .
H(13) C(13) 2.937 .
H(13) C(15) 2.860 .
H(13) C(16) 3.204 .
H(13) C(17) 3.340 .
H(13) H(4) 3.463 56504
H(13) H(6) 3.293 56504
H(13) H(11) 1.551 .
H(13) H(12) 1.551 .
H(13) H(15) 3.507 55504
H(14) As(2) 3.271 64503
H(14) O(4) 3.558 54501
H(14) O(7) 3.095 54501
H(14) O(8) 2.990 .
H(14) O(10) 1.989 .
H(14) C(12) 2.810 .
H(14) C(23) 3.396 54501
H(14) H(1) 3.266 54501
H(14) H(3) 2.953 54501
H(14) H(6) 2.948 54501
H(14) H(7) 3.237 44602
H(14) H(8) 3.463 44602
H(14) H(15) 1.551 .
H(14) H(16) 1.551 .
H(15) As(1) 3.560 64503
H(15) O(8) 3.552 .
H(15) O(10) 1.977 .
H(15) C(12) 3.110 .
H(15) H(6) 3.050 54501
H(15) H(12) 3.473 55404
H(15) H(13) 3.507 55404
H(15) H(14) 1.551 .
H(15) H(16) 1.551 .
H(15) H(17) 3.089 .
H(15) H(18) 3.565 54503
H(15) H(19) 3.373 54503
H(16) O(8) 2.402 .
H(16) O(10) 1.993 .
H(16) C(12) 2.477 .
H(16) C(19) 3.360 44602
H(16) C(22) 3.252 54503
H(16) C(24) 3.581 54503
H(16) H(5) 2.744 54503
H(16) H(7) 2.940 44602
H(16) H(8) 3.208 44602
H(16) H(10) 3.394 44602
H(16) H(14) 1.551 .
H(16) H(15) 1.551 .
H(16) H(17) 3.492 .
H(16) H(18) 2.613 54503
H(16) H(19) 3.069 54503
H(17) As(2) 2.446 .
H(17) O(4) 3.418 64503
H(17) O(7) 3.382 54503
H(17) O(9) 3.137 55404
H(17) O(10) 2.667 .
H(17) C(11) 3.312 .
H(17) C(12) 3.184 .
H(17) C(19) 3.151 55404
H(17) C(21) 3.303 .
H(17) H(1) 3.401 64503
H(17) H(8) 2.460 55404
H(17) H(10) 3.004 55404
H(17) H(15) 3.089 .
H(17) H(16) 3.492 .
H(17) H(18) 1.551 .
H(17) H(19) 1.551 .
H(18) As(2) 2.449 .
H(18) O(5) 2.462 .
H(18) O(7) 3.518 .
H(18) C(14) 2.971 .
H(18) C(18) 2.763 .
H(18) C(19) 3.049 55404
H(18) C(21) 3.422 55503
H(18) C(24) 3.177 .
H(18) H(1) 3.246 64503
H(18) H(4) 3.576 .
H(18) H(5) 2.913 .
H(18) H(7) 3.396 55404
H(18) H(8) 2.670 55404
H(18) H(10) 2.658 55404
H(18) H(15) 3.565 55503
H(18) H(16) 2.613 55503
H(18) H(17) 1.551 .
H(18) H(19) 1.551 .
H(19) As(2) 2.446 .
H(19) O(7) 3.455 54503
H(19) O(8) 3.476 .
H(19) O(10) 3.049 .
H(19) C(11) 2.817 .
H(19) C(12) 2.886 .
H(19) C(14) 3.102 .
H(19) C(18) 3.407 .
H(19) C(21) 3.550 55503
H(19) H(5) 3.180 54503
H(19) H(6) 3.225 54503
H(19) H(8) 3.304 55404
H(19) H(11) 3.241 45602
H(19) H(12) 3.535 45602
H(19) H(15) 3.373 55503
H(19) H(16) 3.069 55503
H(19) H(17) 1.551 .
H(19) H(18) 1.551 .
H(20) O(3) 3.294 56501
H(20) O(4) 1.982 .
H(20) O(6) 2.687 .
H(20) O(8) 2.734 55602
H(20) O(9) 3.324 55602
H(20) C(15) 2.599 .
H(20) C(19) 2.977 56501
H(20) H(1) 1.551 .
H(20) H(3) 1.551 .
H(20) H(5) 3.581 56504
H(20) H(7) 2.579 56501
H(20) H(10) 2.751 56501
H(20) H(10) 3.480 55602

loop_
_geom_torsion_atom_site_label_1
_geom_torsion_atom_site_label_2
_geom_torsion_atom_site_label_3
_geom_torsion_atom_site_label_4
_geom_torsion
C(13) As(1) C(16) C(11) 51.7(4)
C(13) As(1) C(16) C(17) -134.1(4)
C(16) As(1) C(13) C(14) -51.1(4)
C(16) As(1) C(13) C(15) 134.1(4)
C(20) As(1) C(13) C(14) -153.8(4)
C(20) As(1) C(13) C(15) 31.4(4)
C(20) As(1) C(16) C(11) 154.2(4)
C(20) As(1) C(16) C(17) -31.7(4)
C(11) As(2) C(14) C(13) 43.0(4)
C(11) As(2) C(14) C(18) -141.7(4)
C(14) As(2) C(11) C(12) 140.8(4)
C(14) As(2) C(11) C(16) -42.8(4)
C(22) As(2) C(11) C(12) 42.8(4)
C(22) As(2) C(11) C(16) -140.8(4)
C(22) As(2) C(14) C(13) 141.0(5)
C(22) As(2) C(14) C(18) -43.7(4)
C(19) O(3) C(17) O(9) -5.7(8)
C(19) O(3) C(17) C(16) 172.3(4)
C(23) O(4) C(15) O(6) 3.2(8)
C(23) O(4) C(15) C(13) -174.3(5)
C(24) O(5) C(18) O(7) -2.5(8)
C(24) O(5) C(18) C(14) 176.7(4)
C(21) O(10) C(12) O(8) 4.5(8)
C(21) O(10) C(12) C(11) -173.2(5)
As(2) C(11) C(12) O(8) -145.9(5)
As(2) C(11) C(12) O(10) 31.7(5)
As(2) C(11) C(16) As(1) -5.3(6)
As(2) C(11) C(16) C(17) -179.0(3)
C(12) C(11) C(16) As(1) 171.0(3)
C(12) C(11) C(16) C(17) -2.8(8)
C(16) C(11) C(12) O(8) 37.7(8)
C(16) C(11) C(12) O(10) -144.7(5)
As(1) C(13) C(14) As(2) 4.8(6)
As(1) C(13) C(14) C(18) -170.4(3)
As(1) C(13) C(15) O(4) 98.0(4)
As(1) C(13) C(15) O(6) -79.5(6)
C(14) C(13) C(15) O(4) -76.5(6)
C(14) C(13) C(15) O(6) 105.9(7)
C(15) C(13) C(14) As(2) 179.1(3)
C(15) C(13) C(14) C(18) 3.9(8)
As(2) C(14) C(18) O(5) -33.8(5)
As(2) C(14) C(18) O(7) 145.3(5)
C(13) C(14) C(18) O(5) 141.6(5)
C(13) C(14) C(18) O(7) -39.2(8)
As(1) C(16) C(17) O(3) -97.9(4)
As(1) C(16) C(17) O(9) 80.1(6)
C(11) C(16) C(17) O(3) 76.2(6)
C(11) C(16) C(17) O(9) -105.8(7)
